data_7014241
loop_
_publ_author_name
'Adams, Christopher J.'
'Bowen, Lucy E.'
'Humphrey, Mark G.'
'Morrall, Joseph P. L.'
'Samoc, Marek'
'Yellowlees, Lesley J.'

_publ_section_title
;
 Ruthenium bipyridyl compounds with two terminal alkynyl ligands.
;
_journal_issue 24
_journal_name_full 'Dalton transactions (Cambridge, England : 2003)'
_journal_page_first 4130
_journal_page_last 4138
_journal_paper_doi 10.1039/b411609g
_journal_year 2004
_chemical_formula_sum 'C63 H46 Cl2 I2 N4 O4 P2 Ru'
_chemical_formula_weight 1410.75
_chemical_name_systematic
;
?
;
_space_group_IT_number 14
_symmetry_cell_setting monoclinic
_symmetry_space_group_name_Hall '-P 2ybc'
_symmetry_space_group_name_H-M 'P 1 21/c 1'
_atom_sites_solution_hydrogens geom
_atom_sites_solution_primary direct
_atom_sites_solution_secondary difmap
_audit_creation_method SHELXL-97
_cell_angle_alpha 90.00
_cell_angle_beta 101.982(8)
_cell_angle_gamma 90.00
_cell_formula_units_Z 4
_cell_length_a 18.979(2)
_cell_length_b 13.4126(18)
_cell_length_c 22.890(3)
_cell_measurement_temperature 100(2)
_cell_volume 5699.9(12)
_computing_cell_refinement 'Bruker SMART'
_computing_data_collection 'Bruker SMART'
_computing_data_reduction 'Bruker SAINT'
_computing_molecular_graphics 'Bruker SHELXTL'
_computing_publication_material 'Bruker SHELXTL'
_computing_structure_refinement 'SHELXL-97 (Sheldrick, 1997)'
_computing_structure_solution 'SHELXS-97 (Sheldrick, 1990)'
_diffrn_ambient_temperature 100(2)
_diffrn_measured_fraction_theta_full 0.999
_diffrn_measured_fraction_theta_max 0.999
_diffrn_measurement_device_type 'CCD area detector'
_diffrn_measurement_method 'omega scans with narrow frames'
_diffrn_radiation_monochromator graphite
_diffrn_radiation_source 'fine-focus sealed tube'
_diffrn_radiation_type MoK\a
_diffrn_radiation_wavelength 0.71073
_diffrn_reflns_av_R_equivalents 0.0656
_diffrn_reflns_av_sigmaI/netI 0.1191
_diffrn_reflns_limit_h_max 24
_diffrn_reflns_limit_h_min -24
_diffrn_reflns_limit_k_max 17
_diffrn_reflns_limit_k_min -17
_diffrn_reflns_limit_l_max 24
_diffrn_reflns_limit_l_min -29
_diffrn_reflns_number 40426
_diffrn_reflns_theta_full 27.48
_diffrn_reflns_theta_max 27.48
_diffrn_reflns_theta_min 1.82
_diffrn_standards_decay_% 0
_exptl_absorpt_coefficient_mu 1.561
_exptl_absorpt_correction_T_max 0.646
_exptl_absorpt_correction_T_min 0.584
_exptl_absorpt_correction_type psi-scan
_exptl_absorpt_process_details XPREP
_exptl_crystal_colour Dark
_exptl_crystal_density_diffrn 1.644
_exptl_crystal_density_meas ?
_exptl_crystal_density_method .
_exptl_crystal_description Block
_exptl_crystal_F_000 2792
_exptl_crystal_size_max 0.30
_exptl_crystal_size_mid 0.30
_exptl_crystal_size_min 0.20
_refine_diff_density_max 1.417
_refine_diff_density_min -1.059
_refine_diff_density_rms 0.109
_refine_ls_extinction_method none
_refine_ls_goodness_of_fit_ref 0.754
_refine_ls_hydrogen_treatment constr
_refine_ls_matrix_type full
_refine_ls_number_parameters 703
_refine_ls_number_reflns 13089
_refine_ls_number_restraints 0
_refine_ls_restrained_S_all 0.754
_refine_ls_R_factor_all 0.0731
_refine_ls_R_factor_gt 0.0426
_refine_ls_shift/su_max 0.008
_refine_ls_shift/su_mean 0.001
_refine_ls_structure_factor_coef Fsqd
_refine_ls_weighting_details 'calc w=1/[\s^2^(Fo^2^)+(0.0090P)^2^+0.0000P] where P=(Fo^2^+2Fc^2^)/3'
_refine_ls_weighting_scheme calc
_refine_ls_wR_factor_gt 0.0610
_refine_ls_wR_factor_ref 0.0658
_reflns_number_gt 8245
_reflns_number_total 13089
_reflns_threshold_expression >2sigma(I)
_cod_data_source_file b411609g.txt
_cod_data_source_block 3c.DCM
_cod_depositor_comments
;
The following automatic conversions were performed:
'_symmetry_cell_setting' value 'Monoclinic' changed to 'monoclinic'
according to '/home/saulius/struct/CIF-dictionaries/cif_core.dic'
dictionary named 'cif_core.dic' version 2.4.1 from 2010-06-29.

Automatic conversion script
Id: cif_fix_enum 1527 2010-12-29 10:47:43Z saulius 
;
_cod_original_cell_volume 5699.6(12)
_cod_original_sg_symbol_H-M P2(1)/c
_cod_database_code 7014241

loop_
_symmetry_equiv_pos_as_xyz
'x, y, z'
'-x, y+1/2, -z+1/2'
'-x, -y, -z'
'x, -y-1/2, z-1/2'

loop_
_atom_site_label
_atom_site_type_symbol
_atom_site_fract_x
_atom_site_fract_y
_atom_site_fract_z
_atom_site_U_iso_or_equiv
_atom_site_adp_type
_atom_site_occupancy
_atom_site_symmetry_multiplicity
_atom_site_calc_flag
_atom_site_refinement_flags
_atom_site_disorder_assembly
_atom_site_disorder_group
Ru1 Ru -0.229696(18) 0.19802(2) 1.214440(14) 0.01585(8) Uani 1 1 d . . .
N1 N -0.18911(18) 0.2709(2) 1.29565(13) 0.0163(8) Uani 1 1 d . . .
C1 C -0.1236(2) 0.3097(3) 1.31166(17) 0.0208(10) Uani 1 1 d . . .
H1A H -0.0936 0.3093 1.2832 0.025 Uiso 1 1 calc R . .
C2 C -0.0965(2) 0.3507(3) 1.36698(17) 0.0211(10) Uani 1 1 d . . .
H2A H -0.0489 0.3766 1.3766 0.025 Uiso 1 1 calc R . .
C3 C -0.1405(2) 0.3530(3) 1.40815(16) 0.0177(10) Uani 1 1 d . . .
I1 I -0.097054(16) 0.39616(2) 1.495829(12) 0.02660(8) Uani 1 1 d . . .
C4 C -0.2098(2) 0.3169(3) 1.39216(17) 0.0189(10) Uani 1 1 d . . .
H4A H -0.2412 0.3201 1.4195 0.023 Uiso 1 1 calc R . .
C5 C -0.2336(2) 0.2757(3) 1.33557(17) 0.0155(9) Uani 1 1 d . . .
C6 C -0.3045(2) 0.2291(3) 1.31573(17) 0.0168(9) Uani 1 1 d . . .
C7 C -0.3580(2) 0.2279(3) 1.34932(17) 0.0196(10) Uani 1 1 d . . .
H7A H -0.3499 0.2591 1.3874 0.024 Uiso 1 1 calc R . .
C8 C -0.4226(2) 0.1811(3) 1.32711(18) 0.0205(10) Uani 1 1 d . . .
I2 I -0.504733(17) 0.17825(2) 1.375666(14) 0.03348(9) Uani 1 1 d . . .
C9 C -0.4341(2) 0.1382(3) 1.27114(18) 0.0226(10) Uani 1 1 d . . .
H9A H -0.4783 0.1060 1.2548 0.027 Uiso 1 1 calc R . .
C10 C -0.3792(2) 0.1432(3) 1.23924(17) 0.0213(10) Uani 1 1 d . . .
H10A H -0.3872 0.1141 1.2006 0.026 Uiso 1 1 calc R . .
N2 N -0.31589(17) 0.1870(2) 1.26036(13) 0.0150(8) Uani 1 1 d . . .
C11 C -0.2811(2) 0.1351(3) 1.13869(18) 0.0174(10) Uani 1 1 d . . .
C12 C -0.3143(2) 0.1060(3) 1.09118(19) 0.0206(10) Uani 1 1 d . . .
C13 C -0.3490(2) 0.0790(3) 1.03115(17) 0.0193(10) Uani 1 1 d . . .
C14 C -0.4221(2) 0.0963(3) 1.00917(18) 0.0260(11) Uani 1 1 d . . .
H14A H -0.4499 0.1263 1.0345 0.031 Uiso 1 1 calc R . .
C15 C -0.4552(2) 0.0709(3) 0.95155(19) 0.0287(11) Uani 1 1 d . . .
H15A H -0.5052 0.0823 0.9373 0.034 Uiso 1 1 calc R . .
C16 C -0.4139(2) 0.0284(3) 0.91485(18) 0.0254(11) Uani 1 1 d . . .
N3 N -0.4491(2) 0.0025(3) 0.85341(17) 0.0371(11) Uani 1 1 d . . .
O1 O -0.5136(2) 0.0201(3) 0.83753(14) 0.0538(11) Uani 1 1 d . . .
O2 O -0.41275(19) -0.0368(3) 0.82182(14) 0.0604(12) Uani 1 1 d . . .
C17 C -0.3422(2) 0.0103(3) 0.93443(19) 0.0282(11) Uani 1 1 d . . .
H17A H -0.3150 -0.0197 0.9087 0.034 Uiso 1 1 calc R . .
C18 C -0.3097(2) 0.0358(3) 0.99178(18) 0.0244(11) Uani 1 1 d . . .
H18A H -0.2596 0.0240 1.0052 0.029 Uiso 1 1 calc R . .
C19 C -0.1402(2) 0.2142(3) 1.18331(16) 0.0198(10) Uani 1 1 d . . .
C20 C -0.0849(2) 0.2216(3) 1.16688(16) 0.0138(9) Uani 1 1 d . . .
C21 C -0.0246(2) 0.2217(3) 1.13748(16) 0.0186(10) Uani 1 1 d . . .
C22 C 0.0160(2) 0.1349(3) 1.13463(17) 0.0223(10) Uani 1 1 d . . .
H22A H 0.0044 0.0760 1.1536 0.027 Uiso 1 1 calc R . .
C23 C 0.0725(2) 0.1328(3) 1.10493(17) 0.0247(11) Uani 1 1 d . . .
H23A H 0.0996 0.0735 1.1037 0.030 Uiso 1 1 calc R . .
C24 C 0.0889(2) 0.2190(3) 1.07690(17) 0.0210(10) Uani 1 1 d . . .
N4 N 0.1478(2) 0.2169(3) 1.04520(15) 0.0290(10) Uani 1 1 d . . .
O3 O 0.18546(17) 0.1416(2) 1.04873(13) 0.0374(9) Uani 1 1 d . . .
O4 O 0.15826(16) 0.2908(2) 1.01677(13) 0.0374(9) Uani 1 1 d . . .
C25 C 0.0502(2) 0.3060(3) 1.07871(16) 0.0207(10) Uani 1 1 d . . .
H25A H 0.0619 0.3644 1.0592 0.025 Uiso 1 1 calc R . .
C26 C -0.0053(2) 0.3075(3) 1.10891(17) 0.0230(10) Uani 1 1 d . . .
H26A H -0.0313 0.3677 1.1105 0.028 Uiso 1 1 calc R . .
P1 P -0.17657(6) 0.04697(8) 1.25378(5) 0.0173(3) Uani 1 1 d . . .
C1A C -0.1013(2) 0.0633(3) 1.31743(16) 0.0174(10) Uani 1 1 d . . .
C1B C -0.1131(2) 0.0881(3) 1.37393(17) 0.0208(10) Uani 1 1 d . . .
H1BA H -0.1610 0.0962 1.3795 0.025 Uiso 1 1 calc R . .
C1C C -0.0559(2) 0.1011(3) 1.42214(17) 0.0231(10) Uani 1 1 d . . .
H1CA H -0.0652 0.1167 1.4603 0.028 Uiso 1 1 calc R . .
C1D C 0.0141(2) 0.0915(3) 1.41523(18) 0.0232(10) Uani 1 1 d . . .
H1DA H 0.0529 0.0987 1.4486 0.028 Uiso 1 1 calc R . .
C1E C 0.0272(2) 0.0713(3) 1.35936(18) 0.0252(11) Uani 1 1 d . . .
H1EA H 0.0753 0.0672 1.3537 0.030 Uiso 1 1 calc R . .
C1F C -0.0302(2) 0.0570(3) 1.31131(18) 0.0221(10) Uani 1 1 d . . .
H1FA H -0.0204 0.0426 1.2732 0.027 Uiso 1 1 calc R . .
C1G C -0.2375(2) -0.0409(3) 1.27960(18) 0.0186(10) Uani 1 1 d . . .
C1H C -0.2995(2) -0.0649(3) 1.23899(18) 0.0210(10) Uani 1 1 d . . .
H1HA H -0.3085 -0.0343 1.2007 0.025 Uiso 1 1 calc R . .
C1I C -0.3494(2) -0.1326(3) 1.25249(19) 0.0266(11) Uani 1 1 d . . .
H1IA H -0.3915 -0.1489 1.2237 0.032 Uiso 1 1 calc R . .
C1J C -0.3364(2) -0.1758(3) 1.30863(19) 0.0265(11) Uani 1 1 d . . .
H1JA H -0.3703 -0.2212 1.3188 0.032 Uiso 1 1 calc R . .
C1K C -0.2747(2) -0.1535(3) 1.34985(19) 0.0245(11) Uani 1 1 d . . .
H1KA H -0.2664 -0.1834 1.3883 0.029 Uiso 1 1 calc R . .
C1L C -0.2246(2) -0.0875(3) 1.33545(18) 0.0220(10) Uani 1 1 d . . .
H1LA H -0.1814 -0.0740 1.3636 0.026 Uiso 1 1 calc R . .
C1M C -0.1383(2) -0.0385(3) 1.20607(17) 0.0180(10) Uani 1 1 d . . .
C1N C -0.1474(2) -0.0227(3) 1.14472(17) 0.0195(10) Uani 1 1 d . . .
H1NA H -0.1704 0.0361 1.1271 0.023 Uiso 1 1 calc R . .
C1O C -0.1226(2) -0.0935(3) 1.10947(17) 0.0208(10) Uani 1 1 d . . .
H1OA H -0.1296 -0.0832 1.0676 0.025 Uiso 1 1 calc R . .
C1P C -0.0883(2) -0.1775(3) 1.13426(18) 0.0227(10) Uani 1 1 d . . .
H1PA H -0.0722 -0.2257 1.1096 0.027 Uiso 1 1 calc R . .
C1Q C -0.0769(2) -0.1927(3) 1.19546(18) 0.0227(10) Uani 1 1 d . . .
H1QA H -0.0514 -0.2499 1.2129 0.027 Uiso 1 1 calc R . .
C1R C -0.1028(2) -0.1243(3) 1.23078(18) 0.0213(10) Uani 1 1 d . . .
H1RA H -0.0964 -0.1359 1.2725 0.026 Uiso 1 1 calc R . .
P2 P -0.27772(6) 0.34540(8) 1.16621(5) 0.0181(3) Uani 1 1 d . . .
C2A C -0.3749(2) 0.3532(3) 1.14643(18) 0.0196(10) Uani 1 1 d . . .
C2B C -0.4114(2) 0.3536(3) 1.08660(19) 0.0291(12) Uani 1 1 d . . .
H2BA H -0.3848 0.3465 1.0560 0.035 Uiso 1 1 calc R . .
C2C C -0.4858(3) 0.3643(3) 1.0711(2) 0.0381(13) Uani 1 1 d . . .
H2CA H -0.5093 0.3650 1.0302 0.046 Uiso 1 1 calc R . .
C2D C -0.5255(3) 0.3738(4) 1.1150(2) 0.0402(14) Uani 1 1 d . . .
H2DA H -0.5763 0.3814 1.1044 0.048 Uiso 1 1 calc R . .
C2E C -0.4908(2) 0.3722(3) 1.1741(2) 0.0317(12) Uani 1 1 d . . .
H2EA H -0.5178 0.3790 1.2045 0.038 Uiso 1 1 calc R . .
C2F C -0.4171(2) 0.3608(3) 1.18951(18) 0.0249(11) Uani 1 1 d . . .
H2FA H -0.3943 0.3580 1.2306 0.030 Uiso 1 1 calc R . .
C2G C -0.2500(2) 0.4577(3) 1.21011(17) 0.0193(10) Uani 1 1 d . . .
C2H C -0.2947(2) 0.5204(3) 1.23415(18) 0.0297(12) Uani 1 1 d . . .
H2HA H -0.3444 0.5048 1.2294 0.036 Uiso 1 1 calc R . .
C2I C -0.2674(3) 0.6062(3) 1.2652(2) 0.0381(13) Uani 1 1 d . . .
H2IA H -0.2984 0.6474 1.2824 0.046 Uiso 1 1 calc R . .
C2J C -0.1963(3) 0.6316(3) 1.27121(19) 0.0323(12) Uani 1 1 d . . .
H2JA H -0.1784 0.6916 1.2909 0.039 Uiso 1 1 calc R . .
C2K C -0.1511(3) 0.5693(3) 1.24836(18) 0.0291(12) Uani 1 1 d . . .
H2KA H -0.1015 0.5855 1.2531 0.035 Uiso 1 1 calc R . .
C2L C -0.1777(2) 0.4835(3) 1.21864(17) 0.0257(11) Uani 1 1 d . . .
H2LA H -0.1458 0.4408 1.2036 0.031 Uiso 1 1 calc R . .
C2M C -0.2529(2) 0.3850(3) 1.09672(17) 0.0220(10) Uani 1 1 d . . .
C2N C -0.2201(2) 0.3239(3) 1.06193(17) 0.0211(10) Uani 1 1 d . . .
H2NA H -0.2100 0.2564 1.0733 0.025 Uiso 1 1 calc R . .
C2O C -0.2020(2) 0.3605(3) 1.01069(18) 0.0296(12) Uani 1 1 d . . .
H2OA H -0.1789 0.3181 0.9872 0.036 Uiso 1 1 calc R . .
C2P C -0.2169(3) 0.4577(4) 0.9932(2) 0.0391(14) Uani 1 1 d . . .
H2PA H -0.2032 0.4823 0.9582 0.047 Uiso 1 1 calc R . .
C2Q C -0.2515(3) 0.5193(3) 1.0263(2) 0.0399(14) Uani 1 1 d . . .
H2QA H -0.2633 0.5857 1.0136 0.048 Uiso 1 1 calc R . .
C2R C -0.2688(2) 0.4834(3) 1.07799(18) 0.0285(12) Uani 1 1 d . . .
H2RA H -0.2919 0.5262 1.1013 0.034 Uiso 1 1 calc R . .
C100 C -0.7050(3) 0.1859(4) 0.93249(19) 0.0435(14) Uani 1 1 d . . .
H10B H -0.7015 0.1150 0.9212 0.052 Uiso 1 1 calc R . .
H10C H -0.7460 0.1923 0.9528 0.052 Uiso 1 1 calc R . .
Cl1 Cl -0.62499(7) 0.22079(11) 0.98234(6) 0.0573(4) Uani 1 1 d . . .
Cl2 Cl -0.72138(8) 0.25887(9) 0.86802(6) 0.0467(4) Uani 1 1 d . . .

loop_
_atom_site_aniso_label
_atom_site_aniso_U_11
_atom_site_aniso_U_22
_atom_site_aniso_U_33
_atom_site_aniso_U_23
_atom_site_aniso_U_13
_atom_site_aniso_U_12
Ru1 0.0177(2) 0.01996(19) 0.01030(18) -0.00175(15) 0.00372(14) 0.00022(16)
N1 0.021(2) 0.0160(19) 0.0133(19) -0.0025(15) 0.0056(15) -0.0010(16)
C1 0.027(3) 0.021(3) 0.016(2) 0.0011(19) 0.0082(19) 0.001(2)
C2 0.020(3) 0.021(3) 0.021(3) 0.0018(19) 0.0028(19) -0.003(2)
C3 0.025(3) 0.014(2) 0.011(2) -0.0007(17) -0.0023(18) 0.0007(19)
I1 0.03024(19) 0.03202(18) 0.01509(16) -0.00527(13) -0.00092(12) -0.00475(15)
C4 0.024(3) 0.020(2) 0.013(2) 0.0019(18) 0.0059(19) 0.004(2)
C5 0.020(3) 0.013(2) 0.013(2) 0.0002(17) 0.0019(18) 0.0035(18)
C6 0.018(3) 0.014(2) 0.017(2) 0.0023(18) 0.0009(18) 0.0020(19)
C7 0.028(3) 0.020(2) 0.013(2) -0.0029(18) 0.0072(19) 0.000(2)
C8 0.022(3) 0.020(2) 0.020(2) 0.0010(19) 0.0076(19) 0.004(2)
I2 0.0298(2) 0.0432(2) 0.03275(19) -0.00814(16) 0.01864(15) -0.00704(16)
C9 0.020(3) 0.022(3) 0.025(3) -0.002(2) 0.004(2) -0.005(2)
C10 0.027(3) 0.023(3) 0.013(2) -0.0034(19) 0.0022(19) -0.003(2)
N2 0.015(2) 0.0169(19) 0.0113(18) -0.0015(15) -0.0013(14) 0.0020(16)
C11 0.016(2) 0.019(2) 0.020(2) 0.0025(19) 0.0104(19) 0.0020(19)
C12 0.020(3) 0.017(2) 0.025(3) -0.001(2) 0.006(2) 0.001(2)
C13 0.023(3) 0.019(2) 0.017(2) 0.0020(19) 0.0046(19) -0.004(2)
C14 0.026(3) 0.029(3) 0.022(3) -0.006(2) 0.001(2) 0.000(2)
C15 0.023(3) 0.031(3) 0.028(3) 0.002(2) -0.003(2) -0.003(2)
C16 0.031(3) 0.030(3) 0.013(2) 0.002(2) 0.000(2) -0.012(2)
N3 0.040(3) 0.038(3) 0.028(3) -0.007(2) -0.006(2) -0.015(2)
O1 0.051(3) 0.058(3) 0.041(2) -0.0154(19) -0.0179(19) 0.006(2)
O2 0.047(3) 0.113(4) 0.023(2) -0.029(2) 0.0107(18) -0.018(2)
C17 0.027(3) 0.037(3) 0.022(3) -0.002(2) 0.008(2) -0.009(2)
C18 0.017(3) 0.032(3) 0.023(3) 0.000(2) 0.003(2) -0.003(2)
C19 0.033(3) 0.013(2) 0.009(2) -0.0020(17) -0.0050(19) 0.005(2)
C20 0.015(2) 0.016(2) 0.008(2) -0.0011(17) -0.0024(17) 0.0017(18)
C21 0.019(3) 0.025(3) 0.009(2) -0.0015(18) -0.0017(18) 0.000(2)
C22 0.023(3) 0.027(3) 0.016(2) 0.0047(19) 0.0033(19) 0.000(2)
C23 0.021(3) 0.031(3) 0.022(3) -0.005(2) 0.004(2) 0.003(2)
C24 0.017(3) 0.033(3) 0.014(2) -0.001(2) 0.0048(18) -0.003(2)
N4 0.025(3) 0.045(3) 0.018(2) -0.0037(19) 0.0053(18) -0.001(2)
O3 0.028(2) 0.049(2) 0.038(2) -0.0048(17) 0.0129(16) 0.0058(18)
O4 0.029(2) 0.057(2) 0.030(2) 0.0129(17) 0.0141(15) -0.0029(18)
C25 0.026(3) 0.022(2) 0.013(2) 0.0036(19) 0.0005(19) -0.004(2)
C26 0.026(3) 0.023(3) 0.020(3) -0.003(2) 0.003(2) 0.001(2)
P1 0.0194(7) 0.0220(6) 0.0108(6) -0.0012(5) 0.0042(5) 0.0000(5)
C1A 0.022(3) 0.018(2) 0.011(2) 0.0021(17) 0.0008(18) 0.0007(19)
C1B 0.022(3) 0.020(2) 0.021(3) -0.0017(19) 0.006(2) 0.000(2)
C1C 0.040(3) 0.019(2) 0.010(2) -0.0015(19) 0.004(2) -0.002(2)
C1D 0.027(3) 0.020(3) 0.019(3) 0.001(2) -0.003(2) -0.006(2)
C1E 0.026(3) 0.023(3) 0.026(3) 0.002(2) 0.006(2) -0.002(2)
C1F 0.028(3) 0.023(3) 0.016(2) 0.0001(19) 0.007(2) 0.001(2)
C1G 0.021(3) 0.017(2) 0.020(2) -0.0042(19) 0.0071(19) 0.0017(19)
C1H 0.024(3) 0.020(3) 0.019(2) 0.0020(19) 0.005(2) 0.004(2)
C1I 0.021(3) 0.027(3) 0.030(3) -0.005(2) 0.001(2) 0.002(2)
C1J 0.026(3) 0.023(3) 0.036(3) 0.005(2) 0.018(2) 0.000(2)
C1K 0.029(3) 0.025(3) 0.023(3) 0.005(2) 0.013(2) 0.008(2)
C1L 0.019(3) 0.027(3) 0.021(3) 0.001(2) 0.0044(19) 0.002(2)
C1M 0.018(2) 0.021(2) 0.016(2) -0.0030(19) 0.0046(18) -0.002(2)
C1N 0.017(3) 0.022(3) 0.018(2) 0.0013(19) 0.0017(19) 0.000(2)
C1O 0.025(3) 0.026(3) 0.012(2) -0.003(2) 0.0065(19) 0.002(2)
C1P 0.026(3) 0.022(3) 0.023(3) -0.008(2) 0.011(2) 0.001(2)
C1Q 0.026(3) 0.019(2) 0.024(3) 0.001(2) 0.006(2) 0.005(2)
C1R 0.028(3) 0.021(3) 0.015(2) 0.0008(19) 0.0037(19) -0.004(2)
P2 0.0198(7) 0.0222(7) 0.0129(6) -0.0015(5) 0.0051(5) 0.0012(5)
C2A 0.022(3) 0.019(2) 0.018(2) -0.0022(19) 0.0055(19) -0.002(2)
C2B 0.027(3) 0.039(3) 0.022(3) -0.002(2) 0.007(2) -0.003(2)
C2C 0.030(3) 0.054(4) 0.027(3) 0.000(2) -0.002(2) -0.010(3)
C2D 0.021(3) 0.058(4) 0.041(3) 0.008(3) 0.007(2) 0.002(3)
C2E 0.028(3) 0.037(3) 0.031(3) 0.006(2) 0.010(2) 0.000(2)
C2F 0.025(3) 0.032(3) 0.019(3) 0.004(2) 0.007(2) -0.002(2)
C2G 0.023(3) 0.020(2) 0.015(2) 0.0007(19) 0.0045(19) 0.000(2)
C2H 0.030(3) 0.030(3) 0.031(3) -0.007(2) 0.010(2) -0.005(2)
C2I 0.044(4) 0.030(3) 0.042(3) -0.013(2) 0.014(3) 0.006(3)
C2J 0.044(4) 0.026(3) 0.026(3) -0.006(2) 0.003(2) -0.004(2)
C2K 0.032(3) 0.036(3) 0.021(3) -0.003(2) 0.009(2) -0.010(2)
C2L 0.028(3) 0.030(3) 0.019(3) 0.001(2) 0.005(2) 0.001(2)
C2M 0.024(3) 0.028(3) 0.014(2) -0.001(2) 0.0045(19) -0.001(2)
C2N 0.026(3) 0.017(2) 0.021(3) 0.0005(19) 0.006(2) 0.001(2)
C2O 0.041(3) 0.029(3) 0.024(3) 0.000(2) 0.017(2) 0.007(2)
C2P 0.058(4) 0.041(3) 0.028(3) 0.008(2) 0.029(3) 0.006(3)
C2Q 0.064(4) 0.030(3) 0.033(3) 0.008(2) 0.027(3) 0.010(3)
C2R 0.042(3) 0.028(3) 0.019(3) 0.001(2) 0.014(2) 0.006(2)
C100 0.037(3) 0.048(4) 0.042(3) 0.002(3) -0.001(3) -0.007(3)
Cl1 0.0380(9) 0.0643(11) 0.0648(10) 0.0023(8) -0.0004(7) -0.0130(8)
Cl2 0.0661(11) 0.0365(8) 0.0396(8) 0.0021(6) 0.0158(7) -0.0029(7)

loop_
_atom_type_symbol
_atom_type_description
_atom_type_scat_dispersion_real
_atom_type_scat_dispersion_imag
_atom_type_scat_source
C C 0.0033 0.0016 'International Tables Vol C Tables 4.2.6.8 and 6.1.1.4'
H H 0.0000 0.0000 'International Tables Vol C Tables 4.2.6.8 and 6.1.1.4'
N N 0.0061 0.0033 'International Tables Vol C Tables 4.2.6.8 and 6.1.1.4'
O O 0.0106 0.0060 'International Tables Vol C Tables 4.2.6.8 and 6.1.1.4'
P P 0.1023 0.0942 'International Tables Vol C Tables 4.2.6.8 and 6.1.1.4'
Ru Ru -1.2594 0.8363 'International Tables Vol C Tables 4.2.6.8 and 6.1.1.4'
I I -0.4742 1.8119 'International Tables Vol C Tables 4.2.6.8 and 6.1.1.4'
Cl Cl 0.1484 0.1585 'International Tables Vol C Tables 4.2.6.8 and 6.1.1.4'

loop_
_geom_angle_atom_site_label_1
_geom_angle_atom_site_label_2
_geom_angle_atom_site_label_3
_geom_angle
_geom_angle_site_symmetry_1
_geom_angle_site_symmetry_3
_geom_angle_publ_flag
C19 Ru1 C11 92.01(15) . . ?
C19 Ru1 N1 94.76(14) . . ?
C11 Ru1 N1 172.31(14) . . ?
C19 Ru1 N2 171.39(14) . . ?
C11 Ru1 N2 96.46(14) . . ?
N1 Ru1 N2 76.89(12) . . ?
C19 Ru1 P2 90.97(11) . . ?
C11 Ru1 P2 82.83(12) . . ?
N1 Ru1 P2 93.40(9) . . ?
N2 Ru1 P2 91.58(9) . . ?
C19 Ru1 P1 84.31(11) . . ?
C11 Ru1 P1 93.57(12) . . ?
N1 Ru1 P1 90.73(9) . . ?
N2 Ru1 P1 93.63(9) . . ?
P2 Ru1 P1 173.98(4) . . ?
C1 N1 C5 118.0(3) . . ?
C1 N1 Ru1 125.3(3) . . ?
C5 N1 Ru1 116.7(3) . . ?
N1 C1 C2 124.1(4) . . ?
C1 C2 C3 118.1(4) . . ?
C4 C3 C2 119.3(4) . . ?
C4 C3 I1 121.2(3) . . ?
C2 C3 I1 119.2(3) . . ?
C3 C4 C5 119.5(4) . . ?
N1 C5 C4 120.9(4) . . ?
N1 C5 C6 115.3(3) . . ?
C4 C5 C6 123.7(3) . . ?
N2 C6 C7 121.0(4) . . ?
N2 C6 C5 114.9(3) . . ?
C7 C6 C5 124.1(4) . . ?
C8 C7 C6 119.7(4) . . ?
C7 C8 C9 119.3(4) . . ?
C7 C8 I2 121.1(3) . . ?
C9 C8 I2 119.6(3) . . ?
C8 C9 C10 118.4(4) . . ?
N2 C10 C9 123.1(4) . . ?
C10 N2 C6 118.4(3) . . ?
C10 N2 Ru1 125.4(3) . . ?
C6 N2 Ru1 116.2(3) . . ?
C12 C11 Ru1 173.9(4) . . ?
C11 C12 C13 173.3(4) . . ?
C14 C13 C18 117.2(4) . . ?
C14 C13 C12 121.7(4) . . ?
C18 C13 C12 121.1(4) . . ?
C15 C14 C13 121.6(4) . . ?
C14 C15 C16 118.7(4) . . ?
C17 C16 C15 121.7(4) . . ?
C17 C16 N3 119.8(4) . . ?
C15 C16 N3 118.4(4) . . ?
O2 N3 O1 124.1(4) . . ?
O2 N3 C16 118.1(4) . . ?
O1 N3 C16 117.8(4) . . ?
C16 C17 C18 119.3(4) . . ?
C17 C18 C13 121.5(4) . . ?
C20 C19 Ru1 177.0(4) . . ?
C19 C20 C21 169.7(4) . . ?
C22 C21 C26 117.3(4) . . ?
C22 C21 C20 121.2(4) . . ?
C26 C21 C20 121.6(4) . . ?
C23 C22 C21 121.9(4) . . ?
C22 C23 C24 118.7(4) . . ?
C25 C24 C23 121.1(4) . . ?
C25 C24 N4 120.0(4) . . ?
C23 C24 N4 118.9(4) . . ?
O4 N4 O3 122.9(4) . . ?
O4 N4 C24 118.4(4) . . ?
O3 N4 C24 118.7(4) . . ?
C26 C25 C24 119.6(4) . . ?
C25 C26 C21 121.4(4) . . ?
C1A P1 C1G 105.12(18) . . ?
C1A P1 C1M 102.07(18) . . ?
C1G P1 C1M 98.33(18) . . ?
C1A P1 Ru1 113.76(13) . . ?
C1G P1 Ru1 115.28(14) . . ?
C1M P1 Ru1 120.03(14) . . ?
C1F C1A C1B 117.0(4) . . ?
C1F C1A P1 121.8(3) . . ?
C1B C1A P1 121.1(3) . . ?
C1C C1B C1A 121.1(4) . . ?
C1D C1C C1B 120.7(4) . . ?
C1C C1D C1E 119.3(4) . . ?
C1D C1E C1F 119.8(4) . . ?
C1A C1F C1E 122.0(4) . . ?
C1H C1G C1L 118.4(4) . . ?
C1H C1G P1 116.1(3) . . ?
C1L C1G P1 125.4(3) . . ?
C1G C1H C1I 121.8(4) . . ?
C1J C1I C1H 118.7(4) . . ?
C1K C1J C1I 120.6(4) . . ?
C1J C1K C1L 120.2(4) . . ?
C1K C1L C1G 120.2(4) . . ?
C1R C1M C1N 118.8(4) . . ?
C1R C1M P1 119.5(3) . . ?
C1N C1M P1 121.6(3) . . ?
C1O C1N C1M 119.7(4) . . ?
C1P C1O C1N 120.8(4) . . ?
C1O C1P C1Q 120.2(4) . . ?
C1R C1Q C1P 119.6(4) . . ?
C1Q C1R C1M 120.9(4) . . ?
C2A P2 C2G 104.60(19) . . ?
C2A P2 C2M 101.46(19) . . ?
C2G P2 C2M 98.16(18) . . ?
C2A P2 Ru1 116.21(13) . . ?
C2G P2 Ru1 113.30(14) . . ?
C2M P2 Ru1 120.49(14) . . ?
C2F C2A C2B 116.8(4) . . ?
C2F C2A P2 122.1(3) . . ?
C2B C2A P2 121.1(3) . . ?
C2C C2B C2A 121.3(4) . . ?
C2D C2C C2B 120.2(4) . . ?
C2E C2D C2C 119.4(5) . . ?
C2F C2E C2D 120.4(4) . . ?
C2E C2F C2A 121.8(4) . . ?
C2H C2G C2L 117.5(4) . . ?
C2H C2G P2 126.0(3) . . ?
C2L C2G P2 116.5(3) . . ?
C2G C2H C2I 120.6(4) . . ?
C2J C2I C2H 120.7(4) . . ?
C2K C2J C2I 119.3(4) . . ?
C2J C2K C2L 120.0(4) . . ?
C2K C2L C2G 121.8(4) . . ?
C2N C2M C2R 118.6(4) . . ?
C2N C2M P2 123.9(3) . . ?
C2R C2M P2 117.5(3) . . ?
C2M C2N C2O 120.1(4) . . ?
C2P C2O C2N 120.8(4) . . ?
C2Q C2P C2O 120.1(4) . . ?
C2P C2Q C2R 119.3(4) . . ?
C2Q C2R C2M 121.1(4) . . ?
Cl2 C100 Cl1 112.1(3) . . ?

loop_
_geom_bond_atom_site_label_1
_geom_bond_atom_site_label_2
_geom_bond_distance
_geom_bond_site_symmetry_2
_geom_bond_publ_flag
Ru1 C19 1.986(4) . ?
Ru1 C11 1.992(4) . ?
Ru1 N1 2.100(3) . ?
Ru1 N2 2.125(3) . ?
Ru1 P2 2.3536(12) . ?
Ru1 P1 2.3569(12) . ?
N1 C1 1.327(5) . ?
N1 C5 1.368(4) . ?
C1 C2 1.378(5) . ?
C2 C3 1.383(5) . ?
C3 C4 1.378(5) . ?
C3 I1 2.087(4) . ?
C4 C5 1.394(5) . ?
C5 C6 1.469(5) . ?
C6 N2 1.363(4) . ?
C6 C7 1.395(5) . ?
C7 C8 1.376(5) . ?
C8 C9 1.380(5) . ?
C8 I2 2.094(4) . ?
C9 C10 1.392(5) . ?
C10 N2 1.334(5) . ?
C11 C12 1.203(5) . ?
C12 C13 1.441(5) . ?
C13 C14 1.395(5) . ?
C13 C18 1.408(5) . ?
C14 C15 1.380(5) . ?
C15 C16 1.385(5) . ?
C16 C17 1.363(6) . ?
C16 N3 1.468(5) . ?
N3 O2 1.217(4) . ?
N3 O1 1.226(5) . ?
C17 C18 1.372(5) . ?
C19 C20 1.190(5) . ?
C20 C21 1.443(5) . ?
C21 C22 1.405(5) . ?
C21 C26 1.409(5) . ?
C22 C23 1.384(5) . ?
C23 C24 1.389(5) . ?
C24 C25 1.385(5) . ?
C24 N4 1.453(5) . ?
N4 O4 1.225(4) . ?
N4 O3 1.230(4) . ?
C25 C26 1.375(5) . ?
P1 C1A 1.829(4) . ?
P1 C1G 1.833(4) . ?
P1 C1M 1.834(4) . ?
C1A C1F 1.389(5) . ?
C1A C1B 1.398(5) . ?
C1B C1C 1.389(5) . ?
C1C C1D 1.375(5) . ?
C1D C1E 1.379(5) . ?
C1E C1F 1.391(6) . ?
C1G C1H 1.378(5) . ?
C1G C1L 1.398(5) . ?
C1H C1I 1.392(5) . ?
C1I C1J 1.384(5) . ?
C1J C1K 1.374(6) . ?
C1K C1L 1.388(5) . ?
C1M C1R 1.393(5) . ?
C1M C1N 1.395(5) . ?
C1N C1O 1.390(5) . ?
C1O C1P 1.365(5) . ?
C1P C1Q 1.387(5) . ?
C1Q C1R 1.380(5) . ?
P2 C2A 1.809(4) . ?
P2 C2G 1.827(4) . ?
P2 C2M 1.829(4) . ?
C2A C2F 1.396(5) . ?
C2A C2B 1.400(5) . ?
C2B C2C 1.388(6) . ?
C2C C2D 1.381(6) . ?
C2D C2E 1.377(6) . ?
C2E C2F 1.379(6) . ?
C2G C2H 1.387(5) . ?
C2G C2L 1.388(5) . ?
C2H C2I 1.394(6) . ?
C2I C2J 1.372(6) . ?
C2J C2K 1.376(6) . ?
C2K C2L 1.379(5) . ?
C2M C2N 1.378(5) . ?
C2M C2R 1.401(5) . ?
C2N C2O 1.380(5) . ?
C2O C2P 1.376(6) . ?
C2P C2Q 1.376(5) . ?
C2Q C2R 1.379(5) . ?
C100 Cl2 1.744(4) . ?
C100 Cl1 1.763(5) . ?
